data_7245815
loop_
_publ_author_name
'Hunter, L. R.'
'Sellars, J. D.'
'Probert, M. R.'

_publ_section_title
;
 A reversible pressure-induced bond rearrangement of flexible lanthanide
 2,5-bis(allyloxy)terephthalate coordination polymer networks
;
_journal_name_full CrystEngComm
_journal_paper_doi 10.1039/D2CE00499B
_journal_year 2022
_chemical_formula_moiety 'C24 H34 Eu N3 O11'
_chemical_formula_sum 'C24 H34 Eu N3 O11'
_chemical_formula_weight 692.50
_space_group_crystal_system triclinic
_space_group_IT_number 2
_space_group_name_Hall '-P 1'
_space_group_name_H-M_alt 'P -1'
_atom_sites_solution_hydrogens geom
_atom_sites_solution_primary dual
_audit_creation_date 2022-06-16
_audit_creation_method
;
Olex2 1.3
(compiled 2020.12.01 svn.r5f60950 for OlexSys, GUI svn.r6408)
;
_audit_update_record
;
2022-06-17 deposited with the CCDC.	2022-11-09 downloaded from the CCDC.
;
_cell_angle_alpha 81.397(4)
_cell_angle_beta 70.936(4)
_cell_angle_gamma 89.265(4)
_cell_formula_units_Z 2
_cell_length_a 10.3817(7)
_cell_length_b 10.4095(7)
_cell_length_c 13.8631(10)
_cell_measurement_reflns_used 9069
_cell_measurement_temperature 150.0
_cell_measurement_theta_max 72.52
_cell_measurement_theta_min 3.41
_cell_volume 1399.02(17)
_computing_cell_refinement 'SAINT V8.38A (?, 2016)'
_computing_data_reduction 'SAINT V8.38A (?, 2016)'
_computing_molecular_graphics 'Olex2 1.3 (Dolomanov et al., 2009)'
_computing_publication_material 'Olex2 1.3 (Dolomanov et al., 2009)'
_computing_structure_refinement 'XL  (Sheldrick, 2008)'
_computing_structure_solution 'SHELXT 2014/5 (Sheldrick, 2014)'
_diffrn_ambient_temperature 150.0
_diffrn_measured_fraction_theta_full 0.988
_diffrn_measured_fraction_theta_max 0.977
_diffrn_measurement_device_type 'Bruker APEX-II CCD'
_diffrn_measurement_method '\f and \w scans'
_diffrn_radiation_type CuK\a
_diffrn_radiation_wavelength 1.54178
_diffrn_reflns_av_R_equivalents 0.0999
_diffrn_reflns_av_unetI/netI 0.0524
_diffrn_reflns_Laue_measured_fraction_full 0.988
_diffrn_reflns_Laue_measured_fraction_max 0.977
_diffrn_reflns_limit_h_max 12
_diffrn_reflns_limit_h_min -12
_diffrn_reflns_limit_k_max 12
_diffrn_reflns_limit_k_min -12
_diffrn_reflns_limit_l_max 16
_diffrn_reflns_limit_l_min -16
_diffrn_reflns_number 35592
_diffrn_reflns_point_group_measured_fraction_full 0.988
_diffrn_reflns_point_group_measured_fraction_max 0.977
_diffrn_reflns_theta_full 67.679
_diffrn_reflns_theta_max 72.767
_diffrn_reflns_theta_min 4.299
_diffrn_source_current 1.0
_diffrn_source_power 0.05
_diffrn_source_voltage 50.0
_diffrn_standards_number 0
_exptl_absorpt_coefficient_mu 16.589
_exptl_absorpt_correction_T_max 0.7536
_exptl_absorpt_correction_T_min 0.5546
_exptl_absorpt_correction_type none
_exptl_absorpt_process_details
;
SADABS-2016/2 (Bruker,2016) was used for absorption correction.
wR2(int) was 0.1442 before and 0.1060 after correction.
The Ratio of minimum to maximum transmission is 0.7359.
The \l/2 correction factor is Not present.
;
_exptl_crystal_colour colourless
_exptl_crystal_colour_primary colourless
_exptl_crystal_density_diffrn 1.644
_exptl_crystal_description plate
_exptl_crystal_F_000 700
_exptl_crystal_size_max 0.08
_exptl_crystal_size_mid 0.02
_exptl_crystal_size_min 0.01
_refine_diff_density_max 1.878
_refine_diff_density_min -0.738
_refine_diff_density_rms 0.127
_refine_ls_extinction_method none
_refine_ls_goodness_of_fit_ref 1.090
_refine_ls_hydrogen_treatment constr
_refine_ls_matrix_type full
_refine_ls_number_parameters 356
_refine_ls_number_reflns 5429
_refine_ls_number_restraints 265
_refine_ls_restrained_S_all 1.065
_refine_ls_R_factor_all 0.0516
_refine_ls_R_factor_gt 0.0467
_refine_ls_shift/su_max 0.000
_refine_ls_shift/su_mean 0.000
_refine_ls_structure_factor_coef Fsqd
_refine_ls_weighting_details 'w=1/[\s^2^(Fo^2^)+(0.0845P)^2^+0.3803P] where P=(Fo^2^+2Fc^2^)/3'
_refine_ls_weighting_scheme calc
_refine_ls_wR_factor_gt 0.1251
_refine_ls_wR_factor_ref 0.1289
_reflns_Friedel_coverage 0.000
_reflns_number_gt 4892
_reflns_number_total 5429
_reflns_threshold_expression 'I > 2\s(I)'
_cod_data_source_file d2ce00499b2.cif
_cod_data_source_block 022_r37
_cod_database_code 7245815
_shelx_shelxl_version_number 2018/3
_shelx_space_group_comment
;
The symmetry employed for this shelxl refinement is uniquely defined
by the following loop, which should always be used as a source of
symmetry information in preference to the above space-group names.
They are only intended as comments.
;
_shelx_estimated_absorpt_t_max 0.852
_shelx_estimated_absorpt_t_min 0.350
_olex2_refinement_description
;
1. Fixed Uiso
 At 1.2 times of:
  All C(H) groups, All C(H,H) groups
 At 1.5 times of:
  All C(H,H,H) groups
2. Rigid body (RIGU) restrains
 All non-hydrogen atoms
 with sigma for 1-2 distances of 0.004 and sigma for 1-3 distances of 0.004
3.a Secondary CH2 refined with riding coordinates:
 C12(H12A,H12B), C21(H21A,H21B), C18(H18A,H18B), C5(H5A,H5B), C23(H23A,H23B),
 C16(H16A,H16B)
3.b Aromatic/amide H refined with riding coordinates:
 C10(H10), C20(H20), C3(H3), C15(H15), C13(H13), C6(H6)
3.c X=CH2 refined with riding coordinates:
 C7(H7A,H7B), C14(H14A,H14B)
3.d Idealised Me refined as rotating group:
 C22(H22A,H22B,H22C), C24(H24A,H24B,H24C), C17(H17A,H17B,H17C), C19(H19A,H19B,
 H19C)
;
_olex2_submission_special_instructions 'No special instructions were received'

loop_
_space_group_symop_operation_xyz
'x, y, z'
'-x, -y, -z'

loop_
_atom_site_label
_atom_site_type_symbol
_atom_site_fract_x
_atom_site_fract_y
_atom_site_fract_z
_atom_site_U_iso_or_equiv
_atom_site_adp_type
_atom_site_occupancy
_atom_site_site_symmetry_order
_atom_site_calc_flag
_atom_site_refinement_flags_posn
_atom_site_refinement_flags_adp
_atom_site_refinement_flags_occupancy
_atom_site_disorder_assembly
_atom_site_disorder_group
Eu1 Eu 0.57882(3) 0.50718(2) 0.33196(2) 0.02529(12) Uani 1 1 d . . . . .
O2 O 0.3627(4) 0.6034(4) 0.3771(3) 0.0342(8) Uani 1 1 d . . . . .
O1 O 0.4259(4) 0.3394(3) 0.4385(3) 0.0336(8) Uani 1 1 d . . . . .
O8 O 0.3843(4) 0.2968(4) 0.6089(3) 0.0364(8) Uani 1 1 d . . . . .
O3 O 0.4720(4) 0.4502(4) 0.2112(3) 0.0369(8) Uani 1 1 d . . . . .
O9 O 0.3161(4) 0.5665(4) 0.5478(3) 0.0336(8) Uani 1 1 d . . . . .
O5 O 0.8184(4) 0.5813(4) 0.2241(3) 0.0443(9) Uani 1 1 d . . . . .
O11 O 0.1337(4) 0.6948(4) 0.3399(3) 0.0422(9) Uani 1 1 d . . . . .
O4 O 0.6614(5) 0.6705(4) 0.1705(3) 0.0455(9) Uani 1 1 d . . . . .
O6 O 0.6893(4) 0.3169(4) 0.2703(3) 0.0431(9) Uani 1 1 d . . . . .
O10 O 0.7199(5) -0.0950(4) 0.5547(4) 0.0497(11) Uani 1 1 d . . . . .
N2 N 0.3179(5) 0.4345(5) 0.1289(4) 0.0373(10) Uani 1 1 d . . . . .
N1 N 0.7885(5) 0.6658(5) 0.1599(4) 0.0454(11) Uani 1 1 d . . . . .
N3 N 0.6951(6) 0.1084(5) 0.2385(4) 0.0438(11) Uani 1 1 d . . . . .
C11 C 0.0648(5) 0.5975(5) 0.4183(4) 0.0315(10) Uani 1 1 d . . . . .
C9 C 0.1341(5) 0.5414(5) 0.4837(4) 0.0303(10) Uani 1 1 d . . . . .
C1 C 0.4174(5) 0.2647(5) 0.5203(4) 0.0302(10) Uani 1 1 d . . . . .
C10 C -0.0685(5) 0.5551(5) 0.4344(4) 0.0311(10) Uani 1 1 d . . . . .
H10 H -0.114963 0.592578 0.388890 0.037 Uiso 1 1 calc R U . . .
C20 C 0.3588(6) 0.4750(5) 0.2001(4) 0.0361(11) Uani 1 1 d . . . . .
H20 H 0.298885 0.525871 0.245774 0.043 Uiso 1 1 calc R U . . .
C2 C 0.4574(5) 0.1251(5) 0.5113(4) 0.0304(10) Uani 1 1 d . . . . .
C3 C 0.5663(6) 0.0812(5) 0.5411(4) 0.0333(10) Uani 1 1 d . . . . .
H3 H 0.610999 0.136618 0.569806 0.040 Uiso 1 1 calc R U . . .
C8 C 0.2816(5) 0.5749(5) 0.4674(4) 0.0300(10) Uani 1 1 d . . . . .
O7 O 0.8731(6) 0.7361(7) 0.0950(5) 0.091(2) Uani 1 1 d . . . . .
C4 C 0.6117(6) -0.0442(5) 0.5295(4) 0.0349(11) Uani 1 1 d . . . . .
C15 C 0.6354(6) 0.2196(6) 0.2537(4) 0.0391(12) Uani 1 1 d . . . . .
H15 H 0.544890 0.226321 0.251808 0.047 Uiso 1 1 calc R U . . .
C12 C 0.0648(6) 0.7576(6) 0.2743(4) 0.0397(12) Uani 1 1 d . . . . .
H12A H -0.008349 0.810815 0.312657 0.048 Uiso 1 1 calc R U . . .
H12B H 0.023379 0.692687 0.246699 0.048 Uiso 1 1 calc R U . . .
C13 C 0.1702(7) 0.8427(6) 0.1876(5) 0.0480(14) Uani 1 1 d . . . . .
H13 H 0.139159 0.896186 0.138431 0.058 Uiso 1 1 calc R U . . .
C21 C 0.4048(7) 0.3521(6) 0.0584(5) 0.0431(13) Uani 1 1 d . . . . .
H21A H 0.501036 0.366376 0.053392 0.052 Uiso 1 1 calc R U . . .
H21B H 0.397778 0.377567 -0.011395 0.052 Uiso 1 1 calc R U . . .
C18 C 0.6295(8) 0.0042(6) 0.2082(5) 0.0497(15) Uani 1 1 d . . . . .
H18A H 0.529983 0.016822 0.229456 0.060 Uiso 1 1 calc R U . . .
H18B H 0.644262 -0.080304 0.245733 0.060 Uiso 1 1 calc R U . . .
C5 C 0.7916(7) -0.0163(6) 0.5964(6) 0.0481(14) Uani 1 1 d . . . . .
H5A H 0.728395 0.013265 0.658948 0.058 Uiso 1 1 calc R U . . .
H5B H 0.833525 0.061312 0.545246 0.058 Uiso 1 1 calc R U . . .
C23 C 0.1832(7) 0.4651(7) 0.1211(6) 0.0490(14) Uani 1 1 d . . . . .
H23A H 0.126966 0.496514 0.185167 0.059 Uiso 1 1 calc R U . . .
H23B H 0.138081 0.384353 0.115965 0.059 Uiso 1 1 calc R U . . .
C7 C 0.9162(8) -0.2192(7) 0.6219(6) 0.0579(17) Uani 1 1 d . . . . .
H7A H 0.855493 -0.269164 0.602444 0.070 Uiso 1 1 calc R U . . .
H7B H 0.989037 -0.259734 0.640521 0.070 Uiso 1 1 calc R U . . .
C14 C 0.3006(7) 0.8491(7) 0.1744(5) 0.0504(15) Uani 1 1 d . . . . .
H14A H 0.335807 0.797257 0.221828 0.060 Uiso 1 1 calc R U . . .
H14B H 0.360125 0.905557 0.117498 0.060 Uiso 1 1 calc R U . . .
C16 C 0.8293(7) 0.0905(7) 0.2472(6) 0.0533(15) Uani 1 1 d . . . . .
H16A H 0.844398 -0.003732 0.259582 0.064 Uiso 1 1 calc R U . . .
H16B H 0.833561 0.127957 0.307726 0.064 Uiso 1 1 calc R U . . .
C6 C 0.8998(8) -0.0958(7) 0.6231(6) 0.0586(18) Uani 1 1 d . . . . .
H6 H 0.963485 -0.050749 0.643185 0.070 Uiso 1 1 calc R U . . .
C22 C 0.3644(8) 0.2097(7) 0.0947(7) 0.0592(18) Uani 1 1 d . . . . .
H22A H 0.432957 0.157100 0.052660 0.089 Uiso 1 1 calc R U . . .
H22B H 0.275537 0.192373 0.087683 0.089 Uiso 1 1 calc R U . . .
H22C H 0.358378 0.187154 0.167280 0.089 Uiso 1 1 calc R U . . .
C24 C 0.1879(8) 0.5673(9) 0.0287(6) 0.0636(19) Uani 1 1 d . . . . .
H24A H 0.243519 0.537091 -0.035116 0.095 Uiso 1 1 calc R U . . .
H24B H 0.228038 0.649040 0.035013 0.095 Uiso 1 1 calc R U . . .
H24C H 0.095131 0.581414 0.026952 0.095 Uiso 1 1 calc R U . . .
C17 C 0.9415(9) 0.1526(11) 0.1529(8) 0.081(3) Uani 1 1 d . . . . .
H17A H 0.938827 0.115212 0.092761 0.122 Uiso 1 1 calc R U . . .
H17B H 1.029816 0.136556 0.163007 0.122 Uiso 1 1 calc R U . . .
H17C H 0.929138 0.246455 0.141490 0.122 Uiso 1 1 calc R U . . .
C19 C 0.6814(9) -0.0009(7) 0.0952(6) 0.0610(19) Uani 1 1 d . . . . .
H19A H 0.673822 0.084512 0.057093 0.091 Uiso 1 1 calc R U . . .
H19B H 0.627382 -0.066017 0.079099 0.091 Uiso 1 1 calc R U . . .
H19C H 0.777203 -0.024553 0.075011 0.091 Uiso 1 1 calc R U . . .

loop_
_atom_site_aniso_label
_atom_site_aniso_U_11
_atom_site_aniso_U_22
_atom_site_aniso_U_33
_atom_site_aniso_U_23
_atom_site_aniso_U_13
_atom_site_aniso_U_12
Eu1 0.02845(17) 0.02589(17) 0.02479(17) -0.00710(10) -0.01173(11) 0.00030(10)
O2 0.0331(18) 0.039(2) 0.0309(18) -0.0055(14) -0.0115(14) 0.0005(15)
O1 0.0387(19) 0.0298(17) 0.0327(18) -0.0010(13) -0.0137(15) -0.0044(14)
O8 0.045(2) 0.0324(19) 0.0331(19) -0.0082(14) -0.0130(16) -0.0015(16)
O3 0.043(2) 0.039(2) 0.0340(19) -0.0096(15) -0.0191(16) 0.0028(16)
O9 0.0371(19) 0.0354(19) 0.0374(19) -0.0055(14) -0.0247(16) 0.0024(15)
O5 0.039(2) 0.048(2) 0.040(2) 0.0023(17) -0.0087(16) -0.0015(17)
O11 0.040(2) 0.043(2) 0.042(2) 0.0115(16) -0.0193(17) -0.0042(17)
O4 0.051(2) 0.051(2) 0.036(2) -0.0023(17) -0.0196(18) -0.0035(19)
O6 0.044(2) 0.043(2) 0.052(2) -0.0218(18) -0.0222(18) 0.0068(17)
O10 0.057(3) 0.035(2) 0.078(3) -0.021(2) -0.045(2) 0.0079(18)
N2 0.041(2) 0.042(2) 0.038(2) -0.0121(18) -0.0214(19) 0.0036(19)
N1 0.045(3) 0.047(3) 0.037(3) 0.0002(19) -0.007(2) -0.003(2)
N3 0.053(3) 0.038(2) 0.047(3) -0.014(2) -0.022(2) 0.007(2)
C11 0.030(2) 0.035(3) 0.029(2) -0.0029(18) -0.0096(19) -0.0011(19)
C9 0.031(2) 0.034(3) 0.027(2) -0.0073(18) -0.0101(18) 0.0006(19)
C1 0.029(2) 0.032(2) 0.032(2) -0.0093(17) -0.0108(19) -0.0030(18)
C10 0.032(2) 0.034(3) 0.028(2) -0.0048(19) -0.0111(19) 0.0058(19)
C20 0.044(3) 0.035(3) 0.031(3) -0.0041(19) -0.015(2) -0.002(2)
C2 0.036(2) 0.029(2) 0.025(2) -0.0037(17) -0.0075(19) -0.0059(19)
C3 0.042(3) 0.026(2) 0.036(3) -0.0069(18) -0.017(2) -0.0034(19)
C8 0.033(2) 0.028(2) 0.034(2) -0.0109(18) -0.0164(19) 0.0046(19)
O7 0.061(3) 0.086(4) 0.087(4) 0.041(3) 0.005(3) -0.007(3)
C4 0.039(3) 0.033(2) 0.036(3) -0.007(2) -0.016(2) -0.001(2)
C15 0.043(3) 0.039(3) 0.038(3) -0.012(2) -0.015(2) 0.005(2)
C12 0.043(3) 0.038(3) 0.039(3) 0.004(2) -0.018(2) -0.002(2)
C13 0.063(4) 0.042(3) 0.037(3) 0.003(2) -0.017(3) -0.006(3)
C21 0.047(3) 0.050(3) 0.040(3) -0.018(2) -0.021(2) 0.002(2)
C18 0.071(4) 0.033(3) 0.047(3) -0.011(2) -0.020(3) -0.001(3)
C5 0.054(4) 0.043(3) 0.057(4) -0.019(3) -0.025(3) 0.000(3)
C23 0.045(3) 0.053(4) 0.061(4) -0.018(3) -0.029(3) 0.003(3)
C7 0.063(4) 0.054(4) 0.063(4) -0.017(3) -0.026(4) 0.012(3)
C14 0.055(3) 0.050(4) 0.042(3) -0.001(3) -0.012(3) -0.014(3)
C16 0.055(4) 0.045(3) 0.061(4) -0.011(3) -0.020(3) 0.008(3)
C6 0.060(4) 0.058(4) 0.077(5) -0.025(3) -0.041(4) 0.014(3)
C22 0.063(4) 0.046(3) 0.079(5) -0.025(3) -0.030(4) 0.009(3)
C24 0.062(4) 0.075(5) 0.068(5) -0.023(4) -0.036(4) 0.029(4)
C17 0.052(4) 0.102(7) 0.078(6) -0.015(5) -0.004(4) -0.008(4)
C19 0.086(5) 0.054(4) 0.045(4) -0.017(3) -0.020(3) -0.007(4)

loop_
_atom_type_symbol
_atom_type_description
_atom_type_scat_dispersion_real
_atom_type_scat_dispersion_imag
_atom_type_scat_source
C C 0.0181 0.0091 'International Tables Vol C Tables 4.2.6.8 and 6.1.1.4'
H H 0.0000 0.0000 'International Tables Vol C Tables 4.2.6.8 and 6.1.1.4'
Eu Eu -8.9294 11.1857 'International Tables Vol C Tables 4.2.6.8 and 6.1.1.4'
N N 0.0311 0.0180 'International Tables Vol C Tables 4.2.6.8 and 6.1.1.4'
O O 0.0492 0.0322 'International Tables Vol C Tables 4.2.6.8 and 6.1.1.4'

loop_
_geom_angle_atom_site_label_1
_geom_angle_atom_site_label_2
_geom_angle_atom_site_label_3
_geom_angle
_geom_angle_site_symmetry_1
_geom_angle_site_symmetry_3
_geom_angle_publ_flag
O2 Eu1 O8 75.36(13) . 2_666 ?
O2 Eu1 O3 74.49(13) . . ?
O2 Eu1 O5 135.92(14) . . ?
O2 Eu1 O4 90.19(14) . . ?
O2 Eu1 O6 141.59(14) . . ?
O1 Eu1 O2 75.30(13) . . ?
O1 Eu1 O8 122.49(13) . 2_666 ?
O1 Eu1 O3 79.92(13) . . ?
O1 Eu1 O5 148.78(14) . . ?
O1 Eu1 O4 151.13(13) . . ?
O1 Eu1 O6 78.01(14) . . ?
O8 Eu1 O3 135.30(13) 2_666 . ?
O8 Eu1 O5 75.63(14) 2_666 . ?
O8 Eu1 O4 75.80(14) 2_666 . ?
O8 Eu1 O6 142.99(14) 2_666 . ?
O3 Eu1 O5 105.41(14) . . ?
O3 Eu1 O4 72.11(14) . . ?
O9 Eu1 O2 122.61(13) 2_666 . ?
O9 Eu1 O1 78.10(13) 2_666 . ?
O9 Eu1 O8 77.89(13) 2_666 2_666 ?
O9 Eu1 O3 146.75(13) 2_666 . ?
O9 Eu1 O5 82.08(14) 2_666 . ?
O9 Eu1 O4 130.15(14) 2_666 . ?
O9 Eu1 O6 77.18(14) 2_666 . ?
O4 Eu1 O5 50.72(14) . . ?
O6 Eu1 O3 74.05(14) . . ?
O6 Eu1 O5 74.21(15) . . ?
O6 Eu1 O4 100.52(15) . . ?
C8 O2 Eu1 119.0(3) . . ?
C1 O1 Eu1 135.3(3) . . ?
C1 O8 Eu1 132.4(3) . 2_666 ?
C20 O3 Eu1 132.6(4) . . ?
C8 O9 Eu1 159.9(3) . 2_666 ?
N1 O5 Eu1 97.1(3) . . ?
C11 O11 C12 118.6(4) . . ?
N1 O4 Eu1 96.8(3) . . ?
C15 O6 Eu1 127.5(4) . . ?
C4 O10 C5 118.1(5) . . ?
C20 N2 C21 120.3(5) . . ?
C20 N2 C23 121.1(5) . . ?
C23 N2 C21 118.5(5) . . ?
O5 N1 Eu1 57.7(3) . . ?
O5 N1 O4 115.1(5) . . ?
O4 N1 Eu1 57.6(3) . . ?
O7 N1 Eu1 175.4(6) . . ?
O7 N1 O5 122.1(6) . . ?
O7 N1 O4 122.8(6) . . ?
C15 N3 C18 120.8(6) . . ?
C15 N3 C16 119.7(5) . . ?
C16 N3 C18 119.4(5) . . ?
O11 C11 C9 117.0(5) . . ?
O11 C11 C10 123.2(5) . . ?
C9 C11 C10 119.9(5) . . ?
C11 C9 C8 123.2(5) . . ?
C10 C9 C11 119.5(5) 2_566 . ?
C10 C9 C8 117.2(5) 2_566 . ?
O1 C1 O8 125.6(5) . . ?
O1 C1 C2 117.4(4) . . ?
O8 C1 C2 117.0(5) . . ?
C11 C10 H10 119.7 . . ?
C9 C10 C11 120.7(5) 2_566 . ?
C9 C10 H10 119.7 2_566 . ?
O3 C20 N2 123.8(5) . . ?
O3 C20 H20 118.1 . . ?
N2 C20 H20 118.1 . . ?
C3 C2 C1 118.2(5) . . ?
C3 C2 C4 120.8(5) . 2_656 ?
C4 C2 C1 121.0(5) 2_656 . ?
C2 C3 H3 119.7 . . ?
C2 C3 C4 120.5(5) . . ?
C4 C3 H3 119.7 . . ?
O2 C8 Eu1 40.8(2) . . ?
O2 C8 O9 124.1(5) . . ?
O2 C8 C9 119.2(4) . . ?
O9 C8 Eu1 91.7(3) . . ?
O9 C8 C9 116.6(5) . . ?
C9 C8 Eu1 139.8(3) . . ?
O10 C4 C2 116.6(5) . 2_656 ?
O10 C4 C3 124.7(5) . . ?
C3 C4 C2 118.7(5) . 2_656 ?
O6 C15 N3 124.7(6) . . ?
O6 C15 H15 117.6 . . ?
N3 C15 H15 117.6 . . ?
O11 C12 H12A 110.4 . . ?
O11 C12 H12B 110.4 . . ?
O11 C12 C13 106.6(5) . . ?
H12A C12 H12B 108.6 . . ?
C13 C12 H12A 110.4 . . ?
C13 C12 H12B 110.4 . . ?
C12 C13 H13 117.3 . . ?
C14 C13 C12 125.4(6) . . ?
C14 C13 H13 117.3 . . ?
N2 C21 H21A 109.3 . . ?
N2 C21 H21B 109.3 . . ?
N2 C21 C22 111.8(5) . . ?
H21A C21 H21B 107.9 . . ?
C22 C21 H21A 109.3 . . ?
C22 C21 H21B 109.3 . . ?
N3 C18 H18A 108.9 . . ?
N3 C18 H18B 108.9 . . ?
N3 C18 C19 113.5(6) . . ?
H18A C18 H18B 107.7 . . ?
C19 C18 H18A 108.9 . . ?
C19 C18 H18B 108.9 . . ?
O10 C5 H5A 110.1 . . ?
O10 C5 H5B 110.1 . . ?
O10 C5 C6 107.9(5) . . ?
H5A C5 H5B 108.4 . . ?
C6 C5 H5A 110.1 . . ?
C6 C5 H5B 110.1 . . ?
N2 C23 H23A 108.8 . . ?
N2 C23 H23B 108.8 . . ?
N2 C23 C24 113.6(6) . . ?
H23A C23 H23B 107.7 . . ?
C24 C23 H23A 108.8 . . ?
C24 C23 H23B 108.8 . . ?
H7A C7 H7B 120.0 . . ?
C6 C7 H7A 120.0 . . ?
C6 C7 H7B 120.0 . . ?
C13 C14 H14A 120.0 . . ?
C13 C14 H14B 120.0 . . ?
H14A C14 H14B 120.0 . . ?
N3 C16 H16A 108.9 . . ?
N3 C16 H16B 108.9 . . ?
N3 C16 C17 113.2(7) . . ?
H16A C16 H16B 107.8 . . ?
C17 C16 H16A 108.9 . . ?
C17 C16 H16B 108.9 . . ?
C5 C6 H6 116.4 . . ?
C7 C6 C5 127.3(7) . . ?
C7 C6 H6 116.4 . . ?
C21 C22 H22A 109.5 . . ?
C21 C22 H22B 109.5 . . ?
C21 C22 H22C 109.5 . . ?
H22A C22 H22B 109.5 . . ?
H22A C22 H22C 109.5 . . ?
H22B C22 H22C 109.5 . . ?
C23 C24 H24A 109.5 . . ?
C23 C24 H24B 109.5 . . ?
C23 C24 H24C 109.5 . . ?
H24A C24 H24B 109.5 . . ?
H24A C24 H24C 109.5 . . ?
H24B C24 H24C 109.5 . . ?
C16 C17 H17A 109.5 . . ?
C16 C17 H17B 109.5 . . ?
C16 C17 H17C 109.5 . . ?
H17A C17 H17B 109.5 . . ?
H17A C17 H17C 109.5 . . ?
H17B C17 H17C 109.5 . . ?
C18 C19 H19A 109.5 . . ?
C18 C19 H19B 109.5 . . ?
C18 C19 H19C 109.5 . . ?
H19A C19 H19B 109.5 . . ?
H19A C19 H19C 109.5 . . ?
H19B C19 H19C 109.5 . . ?

loop_
_geom_bond_atom_site_label_1
_geom_bond_atom_site_label_2
_geom_bond_distance
_geom_bond_site_symmetry_2
_geom_bond_publ_flag
Eu1 O2 2.375(4) . ?
Eu1 O1 2.349(4) . ?
Eu1 O8 2.389(4) 2_666 ?
Eu1 O3 2.431(4) . ?
Eu1 O9 2.311(3) 2_666 ?
Eu1 O5 2.508(4) . ?
Eu1 O4 2.506(4) . ?
Eu1 O6 2.404(4) . ?
O2 C8 1.254(7) . ?
O1 C1 1.254(6) . ?
O8 C1 1.258(6) . ?
O3 C20 1.253(7) . ?
O9 C8 1.269(6) . ?
O5 N1 1.265(7) . ?
O11 C11 1.378(6) . ?
O11 C12 1.415(7) . ?
O4 N1 1.280(7) . ?
O6 C15 1.249(7) . ?
O10 C4 1.359(7) . ?
O10 C5 1.414(7) . ?
N2 C20 1.317(7) . ?
N2 C21 1.470(8) . ?
N2 C23 1.465(8) . ?
N1 O7 1.191(7) . ?
N3 C15 1.318(8) . ?
N3 C18 1.469(8) . ?
N3 C16 1.446(9) . ?
C11 C9 1.392(7) . ?
C11 C10 1.394(7) . ?
C9 C10 1.391(7) 2_566 ?
C9 C8 1.510(7) . ?
C1 C2 1.518(7) . ?
C10 H10 0.9500 . ?
C20 H20 0.9500 . ?
C2 C3 1.376(8) . ?
C2 C4 1.402(7) 2_656 ?
C3 H3 0.9500 . ?
C3 C4 1.396(8) . ?
C15 H15 0.9500 . ?
C12 H12A 0.9900 . ?
C12 H12B 0.9900 . ?
C12 C13 1.508(8) . ?
C13 H13 0.9500 . ?
C13 C14 1.307(10) . ?
C21 H21A 0.9900 . ?
C21 H21B 0.9900 . ?
C21 C22 1.511(10) . ?
C18 H18A 0.9900 . ?
C18 H18B 0.9900 . ?
C18 C19 1.490(9) . ?
C5 H5A 0.9900 . ?
C5 H5B 0.9900 . ?
C5 C6 1.497(10) . ?
C23 H23A 0.9900 . ?
C23 H23B 0.9900 . ?
C23 C24 1.526(11) . ?
C7 H7A 0.9500 . ?
C7 H7B 0.9500 . ?
C7 C6 1.296(11) . ?
C14 H14A 0.9500 . ?
C14 H14B 0.9500 . ?
C16 H16A 0.9900 . ?
C16 H16B 0.9900 . ?
C16 C17 1.501(11) . ?
C6 H6 0.9500 . ?
C22 H22A 0.9800 . ?
C22 H22B 0.9800 . ?
C22 H22C 0.9800 . ?
C24 H24A 0.9800 . ?
C24 H24B 0.9800 . ?
C24 H24C 0.9800 . ?
C17 H17A 0.9800 . ?
C17 H17B 0.9800 . ?
C17 H17C 0.9800 . ?
C19 H19A 0.9800 . ?
C19 H19B 0.9800 . ?
C19 H19C 0.9800 . ?

loop_
_geom_torsion_atom_site_label_1
_geom_torsion_atom_site_label_2
_geom_torsion_atom_site_label_3
_geom_torsion_atom_site_label_4
_geom_torsion
_geom_torsion_site_symmetry_1
_geom_torsion_site_symmetry_2
_geom_torsion_site_symmetry_3
_geom_torsion_site_symmetry_4
_geom_torsion_publ_flag
Eu1 O2 C8 O9 43.1(6) . . . . ?
Eu1 O2 C8 C9 -133.7(4) . . . . ?
Eu1 O1 C1 O8 73.0(7) . . . . ?
Eu1 O1 C1 C2 -103.7(5) . . . . ?
Eu1 O8 C1 O1 -33.3(8) 2_666 . . . ?
Eu1 O8 C1 C2 143.4(4) 2_666 . . . ?
Eu1 O3 C20 N2 -179.8(4) . . . . ?
Eu1 O9 C8 Eu1 -37.7(11) 2_666 . . . ?
Eu1 O9 C8 O2 -64.3(12) 2_666 . . . ?
Eu1 O9 C8 C9 112.6(10) 2_666 . . . ?
Eu1 O5 N1 O4 -5.1(5) . . . . ?
Eu1 O5 N1 O7 174.6(7) . . . . ?
Eu1 O4 N1 O5 5.1(5) . . . . ?
Eu1 O4 N1 O7 -174.6(7) . . . . ?
Eu1 O6 C15 N3 -166.7(5) . . . . ?
O1 C1 C2 C3 117.3(5) . . . . ?
O1 C1 C2 C4 -60.5(7) . . . 2_656 ?
O8 C1 C2 C3 -59.7(7) . . . . ?
O8 C1 C2 C4 122.5(5) . . . 2_656 ?
O11 C11 C9 C10 178.5(5) . . . 2_566 ?
O11 C11 C9 C8 -4.9(8) . . . . ?
O11 C11 C10 C9 -178.5(5) . . . 2_566 ?
O11 C12 C13 C14 3.7(9) . . . . ?
O10 C5 C6 C7 -8.3(12) . . . . ?
C11 O11 C12 C13 -171.4(5) . . . . ?
C11 C9 C8 Eu1 -80.1(7) . . . . ?
C11 C9 C8 O2 -33.1(7) . . . . ?
C11 C9 C8 O9 149.8(5) . . . . ?
C9 C11 C10 C9 1.1(9) . . . 2_566 ?
C1 C2 C3 C4 -176.7(5) . . . . ?
C10 C11 C9 C10 -1.0(8) . . . 2_566 ?
C10 C11 C9 C8 175.6(5) . . . . ?
C10 C9 C8 Eu1 96.6(6) 2_566 . . . ?
C10 C9 C8 O2 143.6(5) 2_566 . . . ?
C10 C9 C8 O9 -33.5(7) 2_566 . . . ?
C20 N2 C21 C22 97.1(7) . . . . ?
C20 N2 C23 C24 106.9(7) . . . . ?
C2 C3 C4 O10 178.6(5) . . . . ?
C2 C3 C4 C2 -1.1(9) . . . 2_656 ?
C4 O10 C5 C6 176.8(6) . . . . ?
C4 C2 C3 C4 1.1(9) 2_656 . . . ?
C15 N3 C18 C19 98.7(8) . . . . ?
C15 N3 C16 C17 -79.5(9) . . . . ?
C12 O11 C11 C9 -177.6(5) . . . . ?
C12 O11 C11 C10 1.9(8) . . . . ?
C21 N2 C20 O3 1.9(9) . . . . ?
C21 N2 C23 C24 -75.9(7) . . . . ?
C18 N3 C15 O6 -173.2(6) . . . . ?
C18 N3 C16 C17 97.7(8) . . . . ?
C5 O10 C4 C2 -179.8(5) . . . 2_656 ?
C5 O10 C4 C3 0.5(9) . . . . ?
C23 N2 C20 O3 179.0(5) . . . . ?
C23 N2 C21 C22 -80.1(7) . . . . ?
C16 N3 C15 O6 4.0(10) . . . . ?
C16 N3 C18 C19 -78.5(8) . . . . ?
